data_7703486
loop_
_publ_author_name
'Baranov, Andrey Yu'
'Berezin, Alexey S.'
'Samsonenko, Denis G.'
'Mazur, Anton S.'
'Tolstoy, Peter M.'
'Plyusnin, Viktor F.'
'Kolesnikov, Ilya E.'
'Artem'ev, Alexander V.'

_publ_section_title
;
 New Cu(i) halide complexes showing TADF combined with room temperature
 phosphorescence: the balance tuned by halogens.
;
_journal_issue 10
_journal_name_full 'Dalton transactions (Cambridge, England : 2003)'
_journal_page_first 3155
_journal_page_last 3163
_journal_paper_doi 10.1039/d0dt00192a
_journal_volume 49
_journal_year 2020
_chemical_formula_sum 'C30 H24 Cu2 I2 N6 P2'
_chemical_formula_weight 911.37
_space_group_crystal_system monoclinic
_space_group_IT_number 14
_space_group_name_Hall '-P 2ybc'
_space_group_name_H-M_alt 'P 1 21/c 1'
_atom_sites_solution_hydrogens geom
_atom_sites_solution_primary dual
_atom_sites_solution_secondary difmap
_audit_creation_method SHELXL-2018/3
_audit_update_record
;
2019-10-21 deposited with the CCDC.	2020-02-07 downloaded from the CCDC.
;
_cell_angle_alpha 90
_cell_angle_beta 103.734(3)
_cell_angle_gamma 90
_cell_formula_units_Z 2
_cell_length_a 9.3613(3)
_cell_length_b 11.3294(4)
_cell_length_c 15.9037(5)
_cell_measurement_reflns_used 3179
_cell_measurement_temperature 295(2)
_cell_measurement_theta_max 28.62
_cell_measurement_theta_min 3.84
_cell_volume 1638.49(10)
_computing_cell_refinement 'CrysAlisPro 1.171.39.46 (Rigaku OD, 2015)'
_computing_data_collection 'CrysAlisPro 1.171.39.46 (Rigaku OD, 2015)'
_computing_data_reduction 'CrysAlisPro 1.171.39.46 (Rigaku OD, 2015)'
_computing_molecular_graphics 'ShelXle (H\"ubschle, 2011)'
_computing_publication_material 'CIFTAB (Sheldrick, 2015)'
_computing_structure_refinement 'SHELXL-2018 (Sheldrick, 2015)'
_computing_structure_solution 'SHELXT-2018 (Sheldrick, 2015)'
_diffrn_ambient_temperature 295(2)
_diffrn_detector 'CCD plate'
_diffrn_detector_area_resol_mean 10.6
_diffrn_detector_type AtlasS2
_diffrn_measured_fraction_theta_full 0.995
_diffrn_measured_fraction_theta_max 0.991
_diffrn_measurement_device 'four-circle diffractometer'
_diffrn_measurement_device_type 'New Xcalibur, AtlasS2'
_diffrn_measurement_method '\w scans'
_diffrn_radiation_monochromator graphite
_diffrn_radiation_probe x-ray
_diffrn_radiation_source 'fine-focus sealed tube'
_diffrn_radiation_type MoK\a
_diffrn_radiation_wavelength 0.71073
_diffrn_reflns_av_R_equivalents 0.0181
_diffrn_reflns_av_unetI/netI 0.0291
_diffrn_reflns_Laue_measured_fraction_full 0.995
_diffrn_reflns_Laue_measured_fraction_max 0.991
_diffrn_reflns_limit_h_max 8
_diffrn_reflns_limit_h_min -11
_diffrn_reflns_limit_k_max 13
_diffrn_reflns_limit_k_min -12
_diffrn_reflns_limit_l_max 19
_diffrn_reflns_limit_l_min -18
_diffrn_reflns_number 6707
_diffrn_reflns_point_group_measured_fraction_full 0.995
_diffrn_reflns_point_group_measured_fraction_max 0.991
_diffrn_reflns_theta_full 25.500
_diffrn_reflns_theta_max 26.019
_diffrn_reflns_theta_min 3.376
_diffrn_source 'sealed X-ray tube'
_exptl_absorpt_coefficient_mu 3.310
_exptl_absorpt_correction_T_max 1.00000
_exptl_absorpt_correction_T_min 0.96743
_exptl_absorpt_correction_type multi-scan
_exptl_absorpt_process_details
;
CrysAlisPro 1.171.39.46 (Rigaku Oxford Diffraction, 2015)
Empirical absorption correction using spherical harmonics,
implemented in SCALE3 ABSPACK scaling algorithm.
;
_exptl_crystal_colour colorless
_exptl_crystal_density_diffrn 1.847
_exptl_crystal_description stick
_exptl_crystal_F_000 880
_exptl_crystal_size_max 0.160
_exptl_crystal_size_mid 0.070
_exptl_crystal_size_min 0.060
_refine_diff_density_max 0.608
_refine_diff_density_min -0.364
_refine_diff_density_rms 0.076
_refine_ls_extinction_method none
_refine_ls_goodness_of_fit_ref 1.027
_refine_ls_hydrogen_treatment constr
_refine_ls_matrix_type full
_refine_ls_number_parameters 190
_refine_ls_number_reflns 3197
_refine_ls_number_restraints 0
_refine_ls_restrained_S_all 1.027
_refine_ls_R_factor_all 0.0339
_refine_ls_R_factor_gt 0.0254
_refine_ls_shift/su_max 0.001
_refine_ls_shift/su_mean 0.000
_refine_ls_structure_factor_coef Fsqd
_refine_ls_weighting_details 'w=1/[\s^2^(Fo^2^)+(0.0234P)^2^+0.4636P] where P=(Fo^2^+2Fc^2^)/3'
_refine_ls_weighting_scheme calc
_refine_ls_wR_factor_gt 0.0523
_refine_ls_wR_factor_ref 0.0546
_reflns_Friedel_coverage 0.000
_reflns_number_gt 2733
_reflns_number_total 3197
_reflns_threshold_expression 'I > 2\s(I)'
_cod_data_source_file d0dt00192a2.cif
_cod_data_source_block anb111
_cod_depositor_comments 'Adding full bibliography for 7703484--7703487.cif.'
_cod_original_sg_symbol_H-M 'P 21/c'
_cod_database_code 7703486
_shelx_shelxl_version_number 2018/3
_shelx_space_group_comment
;
The symmetry employed for this shelxl refinement is uniquely defined
by the following loop, which should always be used as a source of
symmetry information in preference to the above space-group names.
They are only intended as comments.
;
_shelx_estimated_absorpt_t_min 0.619
_shelx_estimated_absorpt_t_max 0.826

loop_
_space_group_symop_operation_xyz
'x, y, z'
'-x, y+1/2, -z+1/2'
'-x, -y, -z'
'x, -y-1/2, z-1/2'

loop_
_atom_site_label
_atom_site_type_symbol
_atom_site_fract_x
_atom_site_fract_y
_atom_site_fract_z
_atom_site_U_iso_or_equiv
_atom_site_adp_type
_atom_site_occupancy
_atom_site_site_symmetry_order
_atom_site_calc_flag
_atom_site_refinement_flags_posn
_atom_site_refinement_flags_adp
Cu1 Cu 0.42297(4) 0.34455(3) 0.49976(2) 0.02895(10) Uani 1 1 d . .
I1 I 0.31253(2) 0.13196(2) 0.49929(2) 0.03546(8) Uani 1 1 d . .
P1 P 0.67903(8) 0.52797(7) 0.60076(4) 0.02694(17) Uani 1 1 d . .
N1 N 0.6448(2) 0.3217(2) 0.50913(14) 0.0313(5) Uani 1 1 d . .
C11 C 0.7465(3) 0.3961(3) 0.55431(17) 0.0291(6) Uani 1 1 d . .
C12 C 0.8944(3) 0.3817(3) 0.5571(2) 0.0428(8) Uani 1 1 d . .
H12 H 0.963380 0.433965 0.588636 0.051 Uiso 1 1 calc R U
C13 C 0.9387(4) 0.2901(4) 0.5131(2) 0.0563(10) Uani 1 1 d . .
H13 H 1.037395 0.280632 0.513196 0.068 Uiso 1 1 calc R U
C14 C 0.8349(4) 0.2123(3) 0.4687(2) 0.0547(10) Uani 1 1 d . .
H14 H 0.862514 0.148456 0.439319 0.066 Uiso 1 1 calc R U
C15 C 0.6911(3) 0.2305(3) 0.4687(2) 0.0441(8) Uani 1 1 d . .
H15 H 0.621503 0.177092 0.439127 0.053 Uiso 1 1 calc R U
N2 N 0.4461(2) 0.4006(2) 0.62597(14) 0.0304(5) Uani 1 1 d . .
C21 C 0.5532(3) 0.4742(3) 0.66535(16) 0.0278(6) Uani 1 1 d . .
C22 C 0.5614(3) 0.5160(3) 0.74862(17) 0.0397(8) Uani 1 1 d . .
H22 H 0.635943 0.567752 0.774635 0.048 Uiso 1 1 calc R U
C23 C 0.4587(4) 0.4801(3) 0.79202(19) 0.0478(9) Uani 1 1 d . .
H23 H 0.461581 0.508424 0.847283 0.057 Uiso 1 1 calc R U
C24 C 0.3517(4) 0.4020(3) 0.75286(19) 0.0491(9) Uani 1 1 d . .
H24 H 0.282585 0.374728 0.781681 0.059 Uiso 1 1 calc R U
C25 C 0.3485(3) 0.3647(3) 0.6705(2) 0.0443(8) Uani 1 1 d . .
H25 H 0.275323 0.312055 0.644164 0.053 Uiso 1 1 calc R U
N3 N 0.8882(3) 0.4862(2) 0.74839(15) 0.0419(6) Uani 1 1 d . .
C31 C 0.8441(3) 0.5665(3) 0.68538(16) 0.0284(6) Uani 1 1 d . .
C32 C 0.9181(3) 0.6687(3) 0.6805(2) 0.0405(8) Uani 1 1 d . .
H32 H 0.882912 0.722335 0.636122 0.049 Uiso 1 1 calc R U
C33 C 1.0465(4) 0.6917(3) 0.7423(2) 0.0532(9) Uani 1 1 d . .
H33 H 1.099885 0.760354 0.739841 0.064 Uiso 1 1 calc R U
C34 C 1.0927(4) 0.6116(3) 0.8069(2) 0.0508(9) Uani 1 1 d . .
H34 H 1.178255 0.624502 0.849490 0.061 Uiso 1 1 calc R U
C35 C 1.0108(4) 0.5116(3) 0.8078(2) 0.0488(9) Uani 1 1 d . .
H35 H 1.042757 0.458074 0.852714 0.059 Uiso 1 1 calc R U

loop_
_atom_site_aniso_label
_atom_site_aniso_U_11
_atom_site_aniso_U_22
_atom_site_aniso_U_33
_atom_site_aniso_U_23
_atom_site_aniso_U_13
_atom_site_aniso_U_12
Cu1 0.0297(2) 0.0305(2) 0.02431(18) -0.00018(15) 0.00181(14) 0.00161(15)
I1 0.03858(13) 0.02961(12) 0.03436(12) 0.00174(8) 0.00103(8) 0.00053(8)
P1 0.0264(4) 0.0274(4) 0.0246(3) 0.0001(3) 0.0012(3) -0.0003(3)
N1 0.0299(13) 0.0321(14) 0.0315(13) -0.0044(11) 0.0062(10) 0.0021(11)
C11 0.0301(15) 0.0331(16) 0.0241(13) 0.0011(13) 0.0062(12) 0.0013(13)
C12 0.0292(17) 0.055(2) 0.0448(18) -0.0089(16) 0.0089(14) -0.0010(15)
C13 0.036(2) 0.075(3) 0.062(2) -0.011(2) 0.0197(17) 0.0106(19)
C14 0.050(2) 0.059(2) 0.061(2) -0.020(2) 0.0245(18) 0.0108(18)
C15 0.0424(19) 0.043(2) 0.0471(19) -0.0170(16) 0.0110(15) -0.0006(15)
N2 0.0322(13) 0.0353(14) 0.0233(12) -0.0039(11) 0.0055(10) -0.0022(11)
C21 0.0267(15) 0.0302(16) 0.0254(14) -0.0016(12) 0.0037(11) 0.0037(12)
C22 0.0390(18) 0.047(2) 0.0314(16) -0.0095(15) 0.0050(14) -0.0066(15)
C23 0.051(2) 0.066(2) 0.0291(16) -0.0137(17) 0.0133(15) -0.0068(18)
C24 0.048(2) 0.069(2) 0.0369(18) -0.0063(17) 0.0234(16) -0.0123(18)
C25 0.0385(18) 0.058(2) 0.0369(17) -0.0083(16) 0.0099(14) -0.0137(16)
N3 0.0389(15) 0.0418(16) 0.0383(14) 0.0085(12) -0.0043(12) 0.0006(12)
C31 0.0277(15) 0.0304(16) 0.0246(14) -0.0018(12) 0.0011(11) 0.0044(13)
C32 0.0396(18) 0.0338(17) 0.0416(18) 0.0058(15) -0.0035(14) -0.0021(15)
C33 0.044(2) 0.0362(19) 0.067(2) -0.0039(18) -0.0125(17) -0.0099(16)
C34 0.040(2) 0.055(2) 0.0444(19) -0.0103(17) -0.0161(15) 0.0045(17)
C35 0.046(2) 0.055(2) 0.0370(17) 0.0118(16) -0.0074(15) 0.0067(18)

loop_
_atom_type_symbol
_atom_type_description
_atom_type_scat_dispersion_real
_atom_type_scat_dispersion_imag
_atom_type_scat_source
C C 0.0033 0.0016 'International Tables Vol C Tables 4.2.6.8 and 6.1.1.4'
H H 0.0000 0.0000 'International Tables Vol C Tables 4.2.6.8 and 6.1.1.4'
N N 0.0061 0.0033 'International Tables Vol C Tables 4.2.6.8 and 6.1.1.4'
P P 0.1023 0.0942 'International Tables Vol C Tables 4.2.6.8 and 6.1.1.4'
Cu Cu 0.3201 1.2651 'International Tables Vol C Tables 4.2.6.8 and 6.1.1.4'
I I -0.4742 1.8119 'International Tables Vol C Tables 4.2.6.8 and 6.1.1.4'

loop_
_geom_angle_atom_site_label_1
_geom_angle_atom_site_label_2
_geom_angle_atom_site_label_3
_geom_angle
_geom_angle_site_symmetry_1
_geom_angle_site_symmetry_3
_geom_angle_publ_flag
P1 Cu1 I1 119.93(2) 3_666 . yes
N1 Cu1 I1 105.92(7) . . yes
N1 Cu1 P1 113.04(7) . 3_666 yes
N1 Cu1 N2 95.56(9) . . yes
N2 Cu1 I1 103.61(7) . . yes
N2 Cu1 P1 115.59(7) . 3_666 yes
C11 P1 Cu1 111.85(9) . 3_666 ?
C11 P1 C31 100.19(12) . . ?
C21 P1 Cu1 113.48(9) . 3_666 ?
C21 P1 C11 106.32(13) . . ?
C21 P1 C31 101.98(12) . . ?
C31 P1 Cu1 121.28(10) . 3_666 ?
C11 N1 Cu1 122.18(19) . . ?
C15 N1 Cu1 119.8(2) . . ?
C15 N1 C11 118.1(2) . . ?
N1 C11 P1 117.1(2) . . ?
N1 C11 C12 121.3(3) . . ?
C12 C11 P1 121.2(2) . . ?
C11 C12 H12 120.2 . . ?
C13 C12 C11 119.6(3) . . ?
C13 C12 H12 120.2 . . ?
C12 C13 H13 120.5 . . ?
C12 C13 C14 119.1(3) . . ?
C14 C13 H13 120.5 . . ?
C13 C14 H14 120.6 . . ?
C15 C14 C13 118.7(3) . . ?
C15 C14 H14 120.6 . . ?
N1 C15 C14 123.2(3) . . ?
N1 C15 H15 118.4 . . ?
C14 C15 H15 118.4 . . ?
C21 N2 Cu1 122.65(18) . . ?
C21 N2 C25 117.9(2) . . ?
C25 N2 Cu1 119.43(19) . . ?
N2 C21 P1 116.88(19) . . ?
N2 C21 C22 121.6(2) . . ?
C22 C21 P1 121.3(2) . . ?
C21 C22 H22 120.3 . . ?
C23 C22 C21 119.4(3) . . ?
C23 C22 H22 120.3 . . ?
C22 C23 H23 120.4 . . ?
C24 C23 C22 119.1(3) . . ?
C24 C23 H23 120.4 . . ?
C23 C24 H24 120.6 . . ?
C25 C24 C23 118.8(3) . . ?
C25 C24 H24 120.6 . . ?
N2 C25 C24 123.2(3) . . ?
N2 C25 H25 118.4 . . ?
C24 C25 H25 118.4 . . ?
C35 N3 C31 116.3(3) . . ?
N3 C31 P1 116.1(2) . . ?
N3 C31 C32 123.3(3) . . ?
C32 C31 P1 120.6(2) . . ?
C31 C32 H32 120.4 . . ?
C31 C32 C33 119.2(3) . . ?
C33 C32 H32 120.4 . . ?
C32 C33 H33 120.8 . . ?
C34 C33 C32 118.4(3) . . ?
C34 C33 H33 120.8 . . ?
C33 C34 H34 120.6 . . ?
C33 C34 C35 118.8(3) . . ?
C35 C34 H34 120.6 . . ?
N3 C35 C34 124.0(3) . . ?
N3 C35 H35 118.0 . . ?
C34 C35 H35 118.0 . . ?

loop_
_geom_bond_atom_site_label_1
_geom_bond_atom_site_label_2
_geom_bond_distance
_geom_bond_site_symmetry_2
_geom_bond_publ_flag
Cu1 I1 2.6204(4) . yes
Cu1 P1 2.1975(8) 3_666 yes
Cu1 N1 2.062(2) . yes
Cu1 N2 2.067(2) . yes
P1 C11 1.843(3) . ?
P1 C21 1.841(3) . ?
P1 C31 1.844(3) . ?
N1 C11 1.346(4) . ?
N1 C15 1.342(4) . ?
C11 C12 1.385(4) . ?
C12 H12 0.9300 . ?
C12 C13 1.370(5) . ?
C13 H13 0.9300 . ?
C13 C14 1.376(5) . ?
C14 H14 0.9300 . ?
C14 C15 1.362(4) . ?
C15 H15 0.9300 . ?
N2 C21 1.339(3) . ?
N2 C25 1.345(4) . ?
C21 C22 1.391(4) . ?
C22 H22 0.9300 . ?
C22 C23 1.372(4) . ?
C23 H23 0.9300 . ?
C23 C24 1.370(5) . ?
C24 H24 0.9300 . ?
C24 C25 1.369(4) . ?
C25 H25 0.9300 . ?
N3 C31 1.344(4) . ?
N3 C35 1.334(4) . ?
C31 C32 1.361(4) . ?
C32 H32 0.9300 . ?
C32 C33 1.386(4) . ?
C33 H33 0.9300 . ?
C33 C34 1.362(5) . ?
C34 H34 0.9300 . ?
C34 C35 1.370(5) . ?
C35 H35 0.9300 . ?
